data_7238218
loop_
_publ_author_name
'Nayak, Susanta K.'
'Sathishkumar, Ranganathan'
'Row, T. N. Guru'

_publ_section_title
;
 Directing role of functional groups in selective generation of
 C--H&#x22EF;\p interactions: In situ cryo-crystallographic studies on
 benzyl derivatives
;
_journal_issue 10
_journal_name_full CrystEngComm
_journal_page_first 3112
_journal_paper_doi 10.1039/c001190h
_journal_volume 12
_journal_year 2010
_chemical_compound_source 'see text'
_chemical_formula_moiety 'C7 H8 O'
_chemical_formula_sum 'C7 H8 O'
_chemical_formula_weight 108.13
_chemical_name_common Phenylmethanol
_chemical_name_systematic
;
Phenylmethanol
;
_space_group_IT_number 4
_space_group_name_Hall 'P 2yb'
_space_group_name_H-M_alt 'P 1 21 1'
_symmetry_cell_setting monoclinic
_symmetry_Int_Tables_number 4
_symmetry_space_group_name_Hall 'P 2yb'
_symmetry_space_group_name_H-M 'P 1 21 1'
_atom_sites_solution_hydrogens geom
_atom_sites_solution_primary direct
_atom_sites_solution_secondary difmap
_cell_angle_alpha 90.00
_cell_angle_beta 91.656(16)
_cell_angle_gamma 90.00
_cell_formula_units_Z 2
_cell_length_a 5.840(5)
_cell_length_b 4.871(4)
_cell_length_c 10.764(10)
_cell_measurement_reflns_used 300
_cell_measurement_temperature 210(2)
_cell_measurement_theta_max 27.97
_cell_measurement_theta_min 0.97
_cell_volume 306.1(5)
_computing_cell_refinement SMART
_computing_data_collection 'SMART (Bruker, 1998)'
_computing_data_reduction 'SAINT (Bruker, 1998)'
_computing_molecular_graphics 'Ortep-3 for Windows (Farrugia, 1997) and CAMERON (Watkin et al., 1993)'
_computing_publication_material 'PLATON (Spek, 2003)'
_computing_structure_refinement 'SHELXL-97 (Sheldrick, 1997)'
_computing_structure_solution 'SHELXTL V6.14 (Bruker, 2000)'
_diffrn_ambient_temperature 210(2)
_diffrn_measured_fraction_theta_full 0.970
_diffrn_measured_fraction_theta_max 0.970
_diffrn_measurement_device_type 'Bruker SMART CCD area detector'
_diffrn_measurement_method '\f and \w scans'
_diffrn_radiation_monochromator graphite
_diffrn_radiation_source 'fine-focus sealed tube'
_diffrn_radiation_type MoK\a
_diffrn_radiation_wavelength 0.71073
_diffrn_reflns_av_R_equivalents 0.0372
_diffrn_reflns_av_sigmaI/netI 0.0466
_diffrn_reflns_limit_h_max 6
_diffrn_reflns_limit_h_min -6
_diffrn_reflns_limit_k_max 5
_diffrn_reflns_limit_k_min -5
_diffrn_reflns_limit_l_max 12
_diffrn_reflns_limit_l_min -12
_diffrn_reflns_number 2819
_diffrn_reflns_reduction_process
;
;
_diffrn_reflns_theta_full 24.99
_diffrn_reflns_theta_max 24.99
_diffrn_reflns_theta_min 3.49
_exptl_absorpt_coefficient_mu 0.077
_exptl_absorpt_correction_T_max 0.9772
_exptl_absorpt_correction_T_min 0.9557
_exptl_absorpt_correction_type multi-scan
_exptl_absorpt_process_details 'SADABS, (Sheldrick, 1996)'
_exptl_crystal_colour colorless
_exptl_crystal_density_diffrn 1.173
_exptl_crystal_density_method 'not measured'
_exptl_crystal_description plate
_exptl_crystal_F_000 116
_exptl_crystal_size_max 0.32
_exptl_crystal_size_mid 0.30
_exptl_crystal_size_min 0.30
_refine_diff_density_max 0.571
_refine_diff_density_min -0.231
_refine_diff_density_rms 0.071
_refine_ls_abs_structure_details 'Flack H D (1983), Acta Cryst. A39, 876-881'
_refine_ls_abs_structure_Flack 1(5)
_refine_ls_extinction_method none
_refine_ls_goodness_of_fit_ref 1.130
_refine_ls_hydrogen_treatment constr
_refine_ls_matrix_type full
_refine_ls_number_parameters 73
_refine_ls_number_reflns 1039
_refine_ls_number_restraints 1
_refine_ls_restrained_S_all 1.129
_refine_ls_R_factor_all 0.1185
_refine_ls_R_factor_gt 0.0897
_refine_ls_shift/su_max 0.000
_refine_ls_shift/su_mean 0.000
_refine_ls_structure_factor_coef Fsqd
_refine_ls_weighting_details 'calc w=1/[\s^2^(Fo^2^)+(0.1588P)^2^+0.0000P] where P=(Fo^2^+2Fc^2^)/3'
_refine_ls_weighting_scheme calc
_refine_ls_wR_factor_gt 0.2386
_refine_ls_wR_factor_ref 0.2555
_reflns_number_gt 700
_reflns_number_total 1039
_reflns_threshold_expression I>2\s(I)
_cod_data_source_file c001190h.txt
_cod_data_source_block c
_cod_depositor_comments
;
The following automatic conversions were performed:

data item '_symmetry_cell_setting' value 'Monoclinic' was changed to
'monoclinic' in accordance with the
/home/saulius/struct/COD-crude-data/automatic-downloads/DataCite-retrospective/RSC/depositions/lib/dictionaries/cif_core.dic
dictionary named 'cif_core.dic' version 2.4.2 last updated on
2011-04-26.

Automatic conversion script
Id: cif_fix_values 6909 2019-04-08 15:41:33Z antanas 
;
_cod_original_cell_volume 306.0(5)
_cod_original_sg_symbol_H-M 'P 21'
_cod_database_code 7238218

loop_
_symmetry_equiv_pos_site_id
_symmetry_equiv_pos_as_xyz
1 x,y,z
2 -x,1/2+y,-z

loop_
_atom_site_label
_atom_site_type_symbol
_atom_site_fract_x
_atom_site_fract_y
_atom_site_fract_z
_atom_site_U_iso_or_equiv
_atom_site_adp_type
_atom_site_occupancy
_atom_site_symmetry_multiplicity
_atom_site_calc_flag
_atom_site_refinement_flags
O1 O 0.5378(6) 1.1228(7) 0.9480(3) 0.0706(11) Uani 1 1 d .
H1 H 0.4864 0.9676 0.9569 0.106 Uiso 1 1 calc R
C5 C 0.8437(8) 0.6374(11) 0.6052(4) 0.0609(13) Uani 1 1 d .
H5 H 0.8170 0.5506 0.5291 0.073 Uiso 1 1 calc R
C4 C 1.0275(8) 0.5917(15) 0.6727(4) 0.0693(15) Uani 1 1 d .
H4 H 1.1368 0.4736 0.6413 0.083 Uiso 1 1 calc R
C1 C 0.7402(9) 0.9637(9) 0.7731(4) 0.0565(13) Uani 1 1 d .
C2 C 0.9340(10) 0.8815(13) 0.8319(6) 0.0855(19) Uani 1 1 d .
H2 H 0.9709 0.9559 0.9095 0.103 Uiso 1 1 calc R
C3 C 1.0707(9) 0.7046(17) 0.7859(6) 0.094(2) Uani 1 1 d .
H3 H 1.2018 0.6530 0.8311 0.113 Uiso 1 1 calc R
C7 C 0.5737(9) 1.1722(13) 0.8196(5) 0.0792(17) Uani 1 1 d .
H7A H 0.6342 1.3558 0.8085 0.095 Uiso 1 1 calc R
H7B H 0.4296 1.1583 0.7730 0.095 Uiso 1 1 calc R
C6 C 0.6782(9) 0.8368(15) 0.6567(6) 0.091(2) Uani 1 1 d .
H6 H 0.5406 0.8774 0.6151 0.109 Uiso 1 1 calc R

loop_
_atom_site_aniso_label
_atom_site_aniso_U_11
_atom_site_aniso_U_22
_atom_site_aniso_U_33
_atom_site_aniso_U_23
_atom_site_aniso_U_13
_atom_site_aniso_U_12
O1 0.111(2) 0.0391(16) 0.0638(19) 0.0010(16) 0.0424(17) 0.0003(19)
C5 0.074(3) 0.059(3) 0.050(2) -0.001(2) 0.021(2) -0.008(3)
C4 0.058(3) 0.092(4) 0.059(3) -0.001(3) 0.012(2) 0.005(3)
C1 0.082(3) 0.037(2) 0.052(2) 0.0086(19) 0.024(2) 0.000(2)
C2 0.077(4) 0.074(4) 0.104(5) -0.016(3) -0.019(3) 0.002(3)
C3 0.063(3) 0.128(7) 0.092(4) -0.028(4) 0.011(3) -0.005(4)
C7 0.089(3) 0.071(4) 0.079(4) 0.010(3) 0.027(3) 0.013(3)
C6 0.075(3) 0.094(5) 0.104(5) 0.055(4) -0.003(3) -0.001(3)

loop_
_atom_type_symbol
_atom_type_description
_atom_type_scat_dispersion_real
_atom_type_scat_dispersion_imag
_atom_type_scat_source
Cl Cl 0.1484 0.1585 'International Tables Vol C Tables 4.2.6.8 and 6.1.1.4'
H H 0.0000 0.0000 'International Tables Vol C Tables 4.2.6.8 and 6.1.1.4'
C C 0.0033 0.0016 'International Tables Vol C Tables 4.2.6.8 and 6.1.1.4'

loop_
_geom_angle_atom_site_label_1
_geom_angle_atom_site_label_2
_geom_angle_atom_site_label_3
_geom_angle
C7 O1 H1 109.5
C4 C5 C6 116.0(5)
C4 C5 H5 122.0
C6 C5 H5 122.0
C5 C4 C3 124.3(6)
C5 C4 H4 117.8
C3 C4 H4 117.8
C2 C1 C6 118.1(5)
C2 C1 C7 126.1(5)
C6 C1 C7 115.7(5)
C3 C2 C1 122.9(6)
C3 C2 H2 118.5
C1 C2 H2 118.5
C2 C3 C4 121.2(6)
C2 C3 H3 119.4
C4 C3 H3 119.4
O1 C7 C1 108.9(4)
O1 C7 H7A 109.9
C1 C7 H7A 109.9
O1 C7 H7B 109.9
C1 C7 H7B 109.9
H7A C7 H7B 108.3
C1 C6 C5 117.2(4)
C1 C6 H6 121.4
C5 C6 H6 121.4

loop_
_geom_bond_atom_site_label_1
_geom_bond_atom_site_label_2
_geom_bond_distance
O1 C7 1.424(6)
O1 H1 0.8200
C5 C4 1.298(6)
C5 C6 1.489(9)
C5 H5 0.9300
C4 C3 1.353(8)
C4 H4 0.9300
C1 C2 1.342(7)
C1 C6 1.434(8)
C1 C7 1.502(7)
C2 C3 1.284(9)
C2 H2 0.9300
C3 H3 0.9300
C7 H7A 0.9700
C7 H7B 0.9700
C6 H6 0.9300

loop_
_geom_torsion_atom_site_label_1
_geom_torsion_atom_site_label_2
_geom_torsion_atom_site_label_3
_geom_torsion_atom_site_label_4
_geom_torsion
C6 C5 C4 C3 2.5(9)
C6 C1 C2 C3 3.4(10)
C7 C1 C2 C3 -179.0(6)
C1 C2 C3 C4 0.8(11)
C5 C4 C3 C2 -4.1(11)
C2 C1 C7 O1 -43.5(7)
C6 C1 C7 O1 134.2(5)
C2 C1 C6 C5 -4.5(7)
C7 C1 C6 C5 177.6(4)
C4 C5 C6 C1 1.7(7)
